data_1200006
loop_
_publ_author_name
'Peacor, D R'

_publ_section_title
;
Refinement of the Crystal Structure of a Pyroxene of Formula M1 M2 
(Si1.5 Al.5) O6
;
_journal_coden_ASTM AMMIAY
_journal_name_full 'American Mineralogist'
_journal_page_first 31
_journal_page_last 41
_journal_volume 52
_journal_year 1967
_chemical_compound_source 'from Hessereau Hill, Oka, Quebec'
_chemical_formula_analytical
;
(Ca.975 Na.007 Mn.007 K.001) (Mg.57 Fe.222 Al.171 Ti.065) (Si1.506 
Al.494) O6
;
_chemical_formula_structural '(Mg.6 Fe.2 Al.2) Ca (Si1.5 Al.5) O6'
_chemical_formula_sum 'Al0.7 Ca Fe0.2 Mg0.6 O6 Si1.5'
_chemical_name_mineral Augite
_chemical_name_systematic 'Magnesium iron calcium aluminium silicate *'
_space_group_IT_number 15
_symmetry_cell_setting monoclinic
_symmetry_Int_Tables_number 15
_symmetry_space_group_name_Hall '-C 2yc'
_symmetry_space_group_name_H-M 'C 1 2/c 1'
_cell_angle_alpha 90
_cell_angle_beta 105.90(3)
_cell_angle_gamma 90
_cell_formula_units_Z 4
_cell_length_a 9.794(5)
_cell_length_b 8.906(5)
_cell_length_c 5.319(3)
_cell_volume 446.2
_exptl_crystal_density_meas 3.4
_refine_ls_R_factor_all 0.064
_cod_original_formula_sum 'Al.7 Ca Fe.2 Mg.6 O6 Si1.5'
_cod_database_code 1200006

loop_
_symmetry_equiv_pos_as_xyz
x,y,z
-x,y,1/2-z
-x,-y,-z
x,-y,1/2+z
1/2+x,1/2+y,z
1/2-x,1/2+y,1/2-z
1/2-x,1/2-y,-z
1/2+x,1/2-y,1/2+z

loop_
_atom_site_label
_atom_site_type_symbol
_atom_site_symmetry_multiplicity
_atom_site_Wyckoff_symbol
_atom_site_fract_x
_atom_site_fract_y
_atom_site_fract_z
_atom_site_occupancy
_atom_site_attached_hydrogens
_atom_site_calc_flag
Mg1 Mg2+ 4 e 0. 0.0932(2) 0.75 0.6 0 d
Fe1 Fe3+ 4 e 0. 0.0932(2) 0.75 0.2 0 d
Al1 Al3+ 4 e 0. 0.0932(2) 0.75 0.2 0 d
Ca1 Ca2+ 4 e 0. 0.6957(2) 0.75 1. 0 d
Si1 Si4+ 8 f 0.2129(2) 0.4072(2) 0.7728(3) 0.75 0 d
Al2 Al3+ 8 f 0.2129(2) 0.4072(2) 0.7728(3) 0.25 0 d
O1 O2- 8 f 0.3870(4) 0.4122(4) 0.8623(8) 1. 0 d
O2 O2- 8 f 0.1379(4) 0.2454(4) 0.6811(8) 1. 0 d
O3 O2- 8 f 0.1482(4) 0.4811(5) 0.0083(8) 1. 0 d

loop_
_atom_type_symbol
_atom_type_oxidation_number
Mg2+ 2.000
Fe3+ 3.000
Al3+ 3.000
Ca2+ 2.000
Si4+ 4.000
O2- -2.000
